data_4107994
loop_
_publ_author_name
'Galyna G. Dubinina'
'Hideki Furutachi'
'David A. Vicic'

_publ_section_title
;
 Active Trifluoromethylating Agents from Well-Defined Copper(I)-CF3
 Complexes
;
_journal_name_full 'Journal of the American Chemical Society'
_journal_page_first 8600
_journal_page_last 8601
_journal_paper_doi 10.1021/ja802946s
_journal_volume 130
_journal_year 2008
_chemical_formula_sum 'C10 H18 B Cu F3 N2'
_chemical_formula_weight 297.61
_chemical_name_systematic
; 
 ? 
;
_space_group_IT_number 2
_symmetry_cell_setting triclinic
_symmetry_space_group_name_Hall '-P 1'
_symmetry_space_group_name_H-M 'P -1'
_atom_sites_solution_hydrogens geom
_atom_sites_solution_primary direct
_atom_sites_solution_secondary difmap
_audit_creation_method SHELXL-97
_cell_angle_alpha 84.265(7)
_cell_angle_beta 86.712(8)
_cell_angle_gamma 83.729(8)
_cell_formula_units_Z 4
_cell_length_a 8.249(3)
_cell_length_b 9.803(3)
_cell_length_c 16.222(6)
_cell_measurement_reflns_used 8759
_cell_measurement_temperature 173(2)
_cell_measurement_theta_max 27.555
_cell_measurement_theta_min 3.085
_cell_volume 1296.0(8)
_computing_structure_refinement 'SHELXL-97 (Sheldrick, 1997)'
_computing_structure_solution 'SHELXS-97 (Sheldrick, 1990)'
_diffrn_ambient_temperature 173(2)
_diffrn_measured_fraction_theta_full 0.996
_diffrn_measured_fraction_theta_max 0.996
_diffrn_radiation_monochromator graphite
_diffrn_radiation_source 'fine-focus sealed tube'
_diffrn_radiation_type MoK\a
_diffrn_radiation_wavelength 0.71075
_diffrn_reflns_av_R_equivalents 0.0226
_diffrn_reflns_av_sigmaI/netI 0.0286
_diffrn_reflns_limit_h_max 10
_diffrn_reflns_limit_h_min -10
_diffrn_reflns_limit_k_max 12
_diffrn_reflns_limit_k_min -12
_diffrn_reflns_limit_l_max 21
_diffrn_reflns_limit_l_min -21
_diffrn_reflns_number 13604
_diffrn_reflns_theta_full 27.48
_diffrn_reflns_theta_max 27.48
_diffrn_reflns_theta_min 3.08
_exptl_absorpt_coefficient_mu 1.700
_exptl_absorpt_correction_T_max 0.7274
_exptl_absorpt_correction_T_min 0.5151
_exptl_absorpt_correction_type multi-scan
_exptl_absorpt_process_details Rigaku
_exptl_crystal_colour colorless
_exptl_crystal_density_diffrn 1.525
_exptl_crystal_description prism
_exptl_crystal_F_000 612
_exptl_crystal_size_max 0.45
_exptl_crystal_size_mid 0.20
_exptl_crystal_size_min 0.20
_refine_diff_density_max 1.397
_refine_diff_density_min -0.783
_refine_diff_density_rms 0.098
_refine_ls_extinction_method none
_refine_ls_goodness_of_fit_ref 1.076
_refine_ls_hydrogen_treatment constr
_refine_ls_matrix_type full
_refine_ls_number_parameters 297
_refine_ls_number_reflns 5932
_refine_ls_number_restraints 0
_refine_ls_restrained_S_all 1.076
_refine_ls_R_factor_all 0.0711
_refine_ls_R_factor_gt 0.0600
_refine_ls_shift/su_max 0.004
_refine_ls_shift/su_mean 0.000
_refine_ls_structure_factor_coef Fsqd
_refine_ls_weighting_details 'calc w=1/[\s^2^(Fo^2^)+(0.0724P)^2^+3.0138P] where P=(Fo^2^+2Fc^2^)/3'
_refine_ls_weighting_scheme calc
_refine_ls_wR_factor_gt 0.1537
_refine_ls_wR_factor_ref 0.1612
_reflns_number_gt 5001
_reflns_number_total 5932
_reflns_threshold_expression >2sigma(I)
_cod_data_source_file ja802946s-file001_3.cif
_cod_data_source_block cpd6
_cod_original_cell_volume 1295.9(8)
_cod_database_code 4107994

loop_
_symmetry_equiv_pos_as_xyz
'x, y, z'
'-x, -y, -z'

loop_
_atom_site_label
_atom_site_type_symbol
_atom_site_fract_x
_atom_site_fract_y
_atom_site_fract_z
_atom_site_U_iso_or_equiv
_atom_site_adp_type
_atom_site_occupancy
_atom_site_symmetry_multiplicity
_atom_site_calc_flag
_atom_site_refinement_flags
Cu1 Cu 0.35320(6) 0.43413(5) 0.09081(3) 0.03627(16) Uani 1 1 d .
Cu2 Cu -0.17514(6) 0.18197(6) 0.50289(3) 0.03886(16) Uani 1 1 d .
F1 F 0.3270(5) 0.2073(4) 0.0004(2) 0.0889(12) Uani 1 1 d .
F2 F 0.1188(6) 0.2631(4) 0.0764(3) 0.0997(13) Uani 1 1 d .
F3 F 0.3255(6) 0.1578(4) 0.1305(3) 0.0976(13) Uani 1 1 d .
F4 F -0.4294(5) 0.2909(4) 0.6071(2) 0.0853(11) Uani 1 1 d .
F5 F -0.3778(7) 0.0768(5) 0.6273(3) 0.130(2) Uani 1 1 d .
F6 F -0.2262(5) 0.2067(5) 0.6739(2) 0.0995(14) Uani 1 1 d .
N1 N 0.3451(4) 0.7275(3) 0.1035(2) 0.0354(7) Uani 1 1 d .
N2 N 0.5529(5) 0.6114(3) 0.1627(2) 0.0443(9) Uani 1 1 d .
N3 N 0.0857(4) 0.2329(4) 0.3790(2) 0.0380(7) Uani 1 1 d .
N4 N -0.0958(4) 0.1171(4) 0.3355(2) 0.0371(7) Uani 1 1 d .
C1 C 0.2669(4) 0.2505(3) 0.06970(17) 0.0154(5) Uani 1 1 d .
C2 C 0.4219(5) 0.6017(4) 0.1199(3) 0.0362(8) Uani 1 1 d .
C3 C 0.5708(6) 0.7538(4) 0.1795(3) 0.0427(10) Uani 1 1 d .
H1 H 0.6753 0.7838 0.1550 0.051 Uiso 1 1 calc R
H2 H 0.5647 0.7634 0.2398 0.051 Uiso 1 1 calc R
C4 C 0.4251(6) 0.8352(4) 0.1370(3) 0.0431(10) Uani 1 1 d .
H3 H 0.3513 0.8842 0.1772 0.052 Uiso 1 1 calc R
H4 H 0.4612 0.9029 0.0921 0.052 Uiso 1 1 calc R
C5 C 0.2010(5) 0.7597(4) 0.0543(3) 0.0357(8) Uani 1 1 d .
H5 H 0.1582 0.6710 0.0455 0.043 Uiso 1 1 calc R
C6 C 0.0672(6) 0.8469(5) 0.0995(3) 0.0502(11) Uani 1 1 d .
H6 H 0.0469 0.8026 0.1555 0.060 Uiso 1 1 calc R
H7 H -0.0332 0.8557 0.0690 0.060 Uiso 1 1 calc R
H8 H 0.1015 0.9386 0.1032 0.060 Uiso 1 1 calc R
C7 C 0.2456(6) 0.8306(6) -0.0299(3) 0.0517(11) Uani 1 1 d .
H9 H 0.2803 0.9212 -0.0231 0.062 Uiso 1 1 calc R
H10 H 0.1505 0.8422 -0.0644 0.062 Uiso 1 1 calc R
H11 H 0.3351 0.7743 -0.0568 0.062 Uiso 1 1 calc R
C8 C 0.6703(6) 0.4956(4) 0.1900(3) 0.0503(12) Uani 1 1 d .
H12 H 0.6264 0.4093 0.1774 0.060 Uiso 1 1 calc R
C9 C 0.8333(8) 0.5041(7) 0.1415(5) 0.090(2) Uani 1 1 d .
H13 H 0.8167 0.5052 0.0821 0.108 Uiso 1 1 calc R
H14 H 0.9091 0.4238 0.1593 0.108 Uiso 1 1 calc R
H15 H 0.8789 0.5886 0.1521 0.108 Uiso 1 1 calc R
C10 C 0.6879(9) 0.4867(6) 0.2816(4) 0.0716(17) Uani 1 1 d .
H16 H 0.7322 0.5696 0.2959 0.086 Uiso 1 1 calc R
H17 H 0.7623 0.4052 0.2988 0.086 Uiso 1 1 calc R
H18 H 0.5808 0.4795 0.3102 0.086 Uiso 1 1 calc R
C11 C -0.3120(5) 0.1781(5) 0.6104(2) 0.0353(8) Uani 1 1 d .
C12 C -0.0530(5) 0.1776(4) 0.3997(2) 0.0334(8) Uani 1 1 d .
C13 C 0.1451(6) 0.2145(5) 0.2937(3) 0.0444(10) Uani 1 1 d .
H19 H 0.2590 0.1706 0.2917 0.053 Uiso 1 1 calc R
H20 H 0.1390 0.3036 0.2589 0.053 Uiso 1 1 calc R
C14 C 0.0280(5) 0.1205(5) 0.2660(3) 0.0427(10) Uani 1 1 d .
H21 H -0.0214 0.1592 0.2133 0.051 Uiso 1 1 calc R
H22 H 0.0835 0.0273 0.2589 0.051 Uiso 1 1 calc R
C15 C -0.2347(5) 0.0345(5) 0.3375(3) 0.0388(9) Uani 1 1 d .
H23 H -0.3066 0.0548 0.3875 0.047 Uiso 1 1 calc R
C16 C -0.1770(6) -0.1194(5) 0.3457(3) 0.0533(12) Uani 1 1 d .
H24 H -0.1132 -0.1434 0.2954 0.064 Uiso 1 1 calc R
H25 H -0.2719 -0.1722 0.3532 0.064 Uiso 1 1 calc R
H26 H -0.1090 -0.1414 0.3938 0.064 Uiso 1 1 calc R
C17 C -0.3349(6) 0.0735(5) 0.2616(3) 0.0506(11) Uani 1 1 d .
H27 H -0.3690 0.1728 0.2571 0.061 Uiso 1 1 calc R
H28 H -0.4318 0.0229 0.2668 0.061 Uiso 1 1 calc R
H29 H -0.2689 0.0499 0.2119 0.061 Uiso 1 1 calc R
C18 C 0.1624(6) 0.3204(5) 0.4308(3) 0.0491(11) Uani 1 1 d .
H30 H 0.1083 0.3101 0.4876 0.059 Uiso 1 1 calc R
C19 C 0.3419(7) 0.2703(8) 0.4390(4) 0.0757(18) Uani 1 1 d .
H31 H 0.3531 0.1741 0.4628 0.091 Uiso 1 1 calc R
H32 H 0.3903 0.3273 0.4753 0.091 Uiso 1 1 calc R
H33 H 0.3982 0.2772 0.3841 0.091 Uiso 1 1 calc R
C20 C 0.1328(10) 0.4711(6) 0.3983(4) 0.083(2) Uani 1 1 d .
H34 H 0.1936 0.4866 0.3451 0.099 Uiso 1 1 calc R
H35 H 0.1698 0.5284 0.4383 0.099 Uiso 1 1 calc R
H36 H 0.0159 0.4958 0.3906 0.099 Uiso 1 1 calc R

loop_
_atom_site_aniso_label
_atom_site_aniso_U_11
_atom_site_aniso_U_22
_atom_site_aniso_U_33
_atom_site_aniso_U_23
_atom_site_aniso_U_13
_atom_site_aniso_U_12
Cu1 0.0441(3) 0.0236(2) 0.0424(3) -0.00562(19) -0.0091(2) -0.00290(19)
Cu2 0.0372(3) 0.0508(3) 0.0293(3) -0.0086(2) 0.00283(19) -0.0062(2)
F1 0.109(3) 0.091(3) 0.074(2) -0.034(2) 0.026(2) -0.037(2)
F2 0.109(3) 0.082(3) 0.116(3) -0.036(2) 0.006(3) -0.026(2)
F3 0.144(4) 0.057(2) 0.093(3) -0.006(2) -0.002(3) -0.014(2)
F4 0.071(2) 0.110(3) 0.070(2) -0.018(2) 0.0066(18) 0.015(2)
F5 0.156(5) 0.098(3) 0.135(4) -0.030(3) 0.085(4) -0.038(3)
F6 0.079(3) 0.166(4) 0.0480(19) -0.008(2) 0.0016(17) 0.008(3)
N1 0.0407(18) 0.0239(15) 0.0428(18) -0.0073(13) -0.0121(14) -0.0001(13)
N2 0.051(2) 0.0248(16) 0.059(2) -0.0077(15) -0.0228(18) 0.0028(14)
N3 0.0389(18) 0.0457(19) 0.0319(17) -0.0074(14) -0.0001(14) -0.0131(15)
N4 0.0399(18) 0.0454(19) 0.0284(16) -0.0084(14) 0.0045(13) -0.0144(15)
C1 0.0174(13) 0.0125(12) 0.0142(12) -0.0017(10) 0.0104(10) 0.0021(10)
C2 0.043(2) 0.0281(18) 0.038(2) -0.0047(15) -0.0079(17) -0.0011(16)
C3 0.048(2) 0.0293(19) 0.053(2) -0.0101(18) -0.018(2) 0.0012(17)
C4 0.053(3) 0.0254(18) 0.053(3) -0.0090(17) -0.020(2) 0.0010(17)
C5 0.036(2) 0.0316(19) 0.039(2) -0.0066(16) -0.0080(16) 0.0026(15)
C6 0.037(2) 0.060(3) 0.053(3) -0.017(2) -0.0007(19) 0.004(2)
C7 0.048(3) 0.067(3) 0.039(2) 0.000(2) -0.0101(19) 0.001(2)
C8 0.056(3) 0.030(2) 0.065(3) -0.005(2) -0.026(2) 0.0071(19)
C9 0.076(4) 0.075(4) 0.106(6) 0.002(4) 0.007(4) 0.036(4)
C10 0.092(4) 0.051(3) 0.066(4) 0.009(3) -0.024(3) 0.013(3)
C11 0.0274(18) 0.049(2) 0.0299(18) -0.0176(17) 0.0006(14) 0.0052(16)
C12 0.035(2) 0.0336(19) 0.0314(18) -0.0022(15) -0.0040(15) -0.0046(15)
C13 0.042(2) 0.057(3) 0.036(2) -0.0068(19) 0.0038(17) -0.016(2)
C14 0.044(2) 0.058(3) 0.0290(19) -0.0090(18) 0.0068(17) -0.018(2)
C15 0.037(2) 0.048(2) 0.034(2) -0.0054(17) 0.0002(16) -0.0151(18)
C16 0.049(3) 0.049(3) 0.062(3) 0.012(2) -0.013(2) -0.016(2)
C17 0.046(3) 0.047(3) 0.059(3) 0.008(2) -0.015(2) -0.012(2)
C18 0.055(3) 0.054(3) 0.044(2) -0.013(2) -0.004(2) -0.021(2)
C19 0.058(3) 0.107(5) 0.070(4) -0.022(4) -0.020(3) -0.022(3)
C20 0.122(6) 0.056(3) 0.078(4) -0.013(3) -0.015(4) -0.033(4)

loop_
_atom_type_symbol
_atom_type_description
_atom_type_scat_dispersion_real
_atom_type_scat_dispersion_imag
_atom_type_scat_source
C C 0.0033 0.0016 'International Tables Vol C Tables 4.2.6.8 and 6.1.1.4'
H H 0.0000 0.0000 'International Tables Vol C Tables 4.2.6.8 and 6.1.1.4'
N N 0.0061 0.0033 'International Tables Vol C Tables 4.2.6.8 and 6.1.1.4'
Cu Cu 0.3201 1.2651 'International Tables Vol C Tables 4.2.6.8 and 6.1.1.4'
F F 0.0171 0.0103 'International Tables Vol C Tables 4.2.6.8 and 6.1.1.4'
B B 0.0013 0.0007 'International Tables Vol C Tables 4.2.6.8 and 6.1.1.4'

loop_
_geom_angle_atom_site_label_1
_geom_angle_atom_site_label_2
_geom_angle_atom_site_label_3
_geom_angle
C2 Cu1 C1 174.71(15)
C12 Cu2 C11 176.72(17)
C2 N1 C5 125.0(3)
C2 N1 C4 113.0(3)
C5 N1 C4 122.0(3)
C2 N2 C8 124.9(3)
C2 N2 C3 113.0(3)
C8 N2 C3 122.1(3)
C12 N3 C13 113.0(3)
C12 N3 C18 124.6(4)
C13 N3 C18 121.9(3)
C12 N4 C15 124.5(3)
C12 N4 C14 112.5(3)
C15 N4 C14 122.2(3)
F2 C1 F1 114.6(4)
F2 C1 F3 109.0(4)
F1 C1 F3 106.6(3)
F2 C1 Cu1 109.4(3)
F1 C1 Cu1 111.5(2)
F3 C1 Cu1 105.2(3)
N1 C2 N2 108.8(3)
N1 C2 Cu1 126.0(3)
N2 C2 Cu1 125.2(3)
N2 C3 C4 102.3(3)
N2 C3 H1 111.3
C4 C3 H1 111.3
N2 C3 H2 111.3
C4 C3 H2 111.3
H1 C3 H2 109.2
N1 C4 C3 102.9(3)
N1 C4 H3 111.2
C3 C4 H3 111.2
N1 C4 H4 111.2
C3 C4 H4 111.2
H3 C4 H4 109.1
N1 C5 C7 110.5(3)
N1 C5 C6 111.3(3)
C7 C5 C6 111.1(4)
N1 C5 H5 108.0
C7 C5 H5 108.0
C6 C5 H5 108.0
C5 C6 H6 109.5
C5 C6 H7 109.5
H6 C6 H7 109.5
C5 C6 H8 109.5
H6 C6 H8 109.5
H7 C6 H8 109.5
C5 C7 H9 109.5
C5 C7 H10 109.5
H9 C7 H10 109.5
C5 C7 H11 109.5
H9 C7 H11 109.5
H10 C7 H11 109.5
N2 C8 C10 111.1(4)
N2 C8 C9 110.7(4)
C10 C8 C9 112.3(5)
N2 C8 H12 107.5
C10 C8 H12 107.5
C9 C8 H12 107.5
C8 C9 H13 109.5
C8 C9 H14 109.5
H13 C9 H14 109.5
C8 C9 H15 109.5
H13 C9 H15 109.5
H14 C9 H15 109.5
C8 C10 H16 109.5
C8 C10 H17 109.5
H16 C10 H17 109.5
C8 C10 H18 109.5
H16 C10 H18 109.5
H17 C10 H18 109.5
F5 C11 F6 111.6(5)
F5 C11 F4 108.7(4)
F6 C11 F4 99.9(4)
F5 C11 Cu2 114.8(3)
F6 C11 Cu2 111.5(3)
F4 C11 Cu2 109.2(3)
N4 C12 N3 108.8(3)
N4 C12 Cu2 124.2(3)
N3 C12 Cu2 127.0(3)
N3 C13 C14 102.6(3)
N3 C13 H19 111.2
C14 C13 H19 111.2
N3 C13 H20 111.2
C14 C13 H20 111.2
H19 C13 H20 109.2
N4 C14 C13 102.2(3)
N4 C14 H21 111.3
C13 C14 H21 111.3
N4 C14 H22 111.3
C13 C14 H22 111.3
H21 C14 H22 109.2
N4 C15 C17 111.2(3)
N4 C15 C16 111.0(4)
C17 C15 C16 111.0(4)
N4 C15 H23 107.9
C17 C15 H23 107.9
C16 C15 H23 107.9
C15 C16 H24 109.5
C15 C16 H25 109.5
H24 C16 H25 109.5
C15 C16 H26 109.5
H24 C16 H26 109.5
H25 C16 H26 109.5
C15 C17 H27 109.5
C15 C17 H28 109.5
H27 C17 H28 109.5
C15 C17 H29 109.5
H27 C17 H29 109.5
H28 C17 H29 109.5
N3 C18 C19 110.4(4)
N3 C18 C20 110.9(4)
C19 C18 C20 113.2(5)
N3 C18 H30 107.4
C19 C18 H30 107.4
C20 C18 H30 107.4
C18 C19 H31 109.5
C18 C19 H32 109.5
H31 C19 H32 109.5
C18 C19 H33 109.5
H31 C19 H33 109.5
H32 C19 H33 109.5
C18 C20 H34 109.5
C18 C20 H35 109.5
H34 C20 H35 109.5
C18 C20 H36 109.5
H34 C20 H36 109.5
H35 C20 H36 109.5

loop_
_geom_bond_atom_site_label_1
_geom_bond_atom_site_label_2
_geom_bond_distance
Cu1 C2 1.906(4)
Cu1 C1 2.072(3)
Cu2 C12 1.906(4)
Cu2 C11 2.022(4)
F1 C1 1.293(4)
F2 C1 1.214(5)
F3 C1 1.346(5)
F4 C11 1.387(5)
F5 C11 1.185(6)
F6 C11 1.350(6)
N1 C2 1.332(5)
N1 C5 1.458(5)
N1 C4 1.467(5)
N2 C2 1.334(5)
N2 C8 1.459(5)
N2 C3 1.473(5)
N3 C12 1.331(5)
N3 C13 1.463(5)
N3 C18 1.471(5)
N4 C12 1.330(5)
N4 C15 1.471(5)
N4 C14 1.478(5)
C3 C4 1.527(6)
C3 H1 0.9900
C3 H2 0.9900
C4 H3 0.9900
C4 H4 0.9900
C5 C7 1.515(6)
C5 C6 1.521(6)
C5 H5 1.0000
C6 H6 0.9800
C6 H7 0.9800
C6 H8 0.9800
C7 H9 0.9800
C7 H10 0.9800
C7 H11 0.9800
C8 C10 1.495(8)
C8 C9 1.524(9)
C8 H12 1.0000
C9 H13 0.9800
C9 H14 0.9800
C9 H15 0.9800
C10 H16 0.9800
C10 H17 0.9800
C10 H18 0.9800
C13 C14 1.521(6)
C13 H19 0.9900
C13 H20 0.9900
C14 H21 0.9900
C14 H22 0.9900
C15 C17 1.516(6)
C15 C16 1.526(7)
C15 H23 1.0000
C16 H24 0.9800
C16 H25 0.9800
C16 H26 0.9800
C17 H27 0.9800
C17 H28 0.9800
C17 H29 0.9800
C18 C19 1.517(8)
C18 C20 1.517(8)
C18 H30 1.0000
C19 H31 0.9800
C19 H32 0.9800
C19 H33 0.9800
C20 H34 0.9800
C20 H35 0.9800
C20 H36 0.9800
